data_4080248
loop_
_publ_author_name
'Yan, KaKing'
'Schoendorff, George'
'Upton, Brianna M.'
'Ellern, Arkady'
'Windus, Theresa L.'
'Sadow, Aaron D.'

_publ_section_title
;
 Intermolecular \b-Hydrogen Abstraction in Ytterbium, Calcium, and
 Potassium Tris(dimethylsilyl)methyl Compounds
;
_journal_issue 5
_journal_name_full Organometallics
_journal_page_first 1300
_journal_paper_doi 10.1021/om3010299
_journal_volume 32
_journal_year 2013
_chemical_formula_sum 'C30 H33 B F15 K N4'
_chemical_formula_weight 784.51
_chemical_name_systematic
; 
 ? 
;
_space_group_IT_number 61
_symmetry_cell_setting orthorhombic
_symmetry_space_group_name_Hall '-P 2ac 2ab'
_symmetry_space_group_name_H-M 'P b c a'
_atom_sites_solution_hydrogens geom
_atom_sites_solution_primary direct
_atom_sites_solution_secondary difmap
_audit_creation_method SHELXL-97
_cell_angle_alpha 90.00
_cell_angle_beta 90.00
_cell_angle_gamma 90.00
_cell_formula_units_Z 8
_cell_length_a 21.7767(19)
_cell_length_b 14.3090(12)
_cell_length_c 22.3300(19)
_cell_measurement_reflns_used 9990
_cell_measurement_temperature 123(2)
_cell_measurement_theta_max 25.42
_cell_measurement_theta_min 2.35
_cell_volume 6958.1(10)
_computing_cell_refinement 'SAINT V7.66A (Bruker AXS, 2009)'
_computing_data_collection 'APEX2 Suite (Bruker AXS, 2009)'
_computing_data_reduction 'SAINT V7.66A (Bruker AXS, 2009)'
_computing_molecular_graphics 'XSHELL (Bruker AXS, 2007)'
_computing_publication_material 'APEX2 Suite (Bruker AXS, 2009)'
_computing_structure_refinement 'SHELXL-97 (Sheldrick, 2008)'
_computing_structure_solution 'SHELXS-97 (Sheldrick, 2008)'
_diffrn_ambient_temperature 123(2)
_diffrn_measured_fraction_theta_full 0.999
_diffrn_measured_fraction_theta_max 0.998
_diffrn_measurement_device_type 'Bruker APEX-II CCD'
_diffrn_measurement_method '\f and \w scans'
_diffrn_radiation_monochromator graphite
_diffrn_radiation_source 'fine-focus sealed tube'
_diffrn_radiation_type MoK\a
_diffrn_radiation_wavelength 0.71073
_diffrn_reflns_av_R_equivalents 0.0448
_diffrn_reflns_av_sigmaI/netI 0.0251
_diffrn_reflns_limit_h_max 26
_diffrn_reflns_limit_h_min -26
_diffrn_reflns_limit_k_max 17
_diffrn_reflns_limit_k_min -17
_diffrn_reflns_limit_l_max 27
_diffrn_reflns_limit_l_min -27
_diffrn_reflns_number 57361
_diffrn_reflns_theta_full 25.00
_diffrn_reflns_theta_max 26.09
_diffrn_reflns_theta_min 1.87
_exptl_absorpt_coefficient_mu 0.261
_exptl_absorpt_correction_T_max 0.74
_exptl_absorpt_correction_T_min 0.66
_exptl_absorpt_correction_type multi-scan
_exptl_absorpt_process_details 'BRUKER SADABS'
_exptl_crystal_colour colorless
_exptl_crystal_density_diffrn 1.498
_exptl_crystal_density_method 'not measured'
_exptl_crystal_description block
_exptl_crystal_F_000 3200
_exptl_crystal_size_max 0.32
_exptl_crystal_size_mid 0.22
_exptl_crystal_size_min 0.21
_refine_diff_density_max 0.404
_refine_diff_density_min -0.256
_refine_diff_density_rms 0.048
_refine_ls_extinction_method none
_refine_ls_goodness_of_fit_ref 1.046
_refine_ls_hydrogen_treatment mixed
_refine_ls_matrix_type full
_refine_ls_number_parameters 463
_refine_ls_number_reflns 6890
_refine_ls_number_restraints 0
_refine_ls_restrained_S_all 1.046
_refine_ls_R_factor_all 0.0544
_refine_ls_R_factor_gt 0.0332
_refine_ls_shift/su_max 0.013
_refine_ls_shift/su_mean 0.001
_refine_ls_structure_factor_coef Fsqd
_refine_ls_weighting_details 'calc w=1/[\s^2^(Fo^2^)+(0.0352P)^2^+5.3878P] where P=(Fo^2^+2Fc^2^)/3'
_refine_ls_weighting_scheme calc
_refine_ls_wR_factor_gt 0.0785
_refine_ls_wR_factor_ref 0.0932
_reflns_number_gt 5227
_reflns_number_total 6890
_reflns_threshold_expression >2sigma(I)
_cod_data_source_file om3010299_si_002.cif
_cod_data_source_block KHB(C6F5)3
_cod_depositor_comments
;
The following automatic conversions were performed:

'_symmetry_cell_setting' value 'Orthorhombic' changed to
'orthorhombic' according to
/home/saulius/struct/CIF-dictionaries/cif_core.dic dictionary named
'cif_core.dic' version 2.4.2 from 2011-04-26.

Automatic conversion script
Id: cif_fix_values 1891 2012-01-12 08:04:46Z andrius 
;
_cod_original_sg_symbol_H-M Pbca
_cod_database_code 4080248

loop_
_symmetry_equiv_pos_as_xyz
'x, y, z'
'-x+1/2, -y, z+1/2'
'-x, y+1/2, -z+1/2'
'x+1/2, -y+1/2, -z'
'-x, -y, -z'
'x-1/2, y, -z-1/2'
'x, -y-1/2, z-1/2'
'-x-1/2, y-1/2, z'

loop_
_atom_site_label
_atom_site_type_symbol
_atom_site_fract_x
_atom_site_fract_y
_atom_site_fract_z
_atom_site_U_iso_or_equiv
_atom_site_adp_type
_atom_site_occupancy
_atom_site_symmetry_multiplicity
_atom_site_calc_flag
_atom_site_refinement_flags
K1 K 0.112006(18) 0.24818(3) 0.230810(18) 0.02263(10) Uani 1 1 d .
B1 B 0.05297(10) 0.24374(15) 0.38388(9) 0.0209(4) Uani 1 1 d .
H1B H 0.0450(9) 0.2368(14) 0.3336(9) 0.025 Uiso 1 1 d .
C1 C 0.10860(9) 0.40083(13) 0.35344(9) 0.0252(4) Uani 1 1 d .
C2 C 0.14831(10) 0.47519(14) 0.36016(10) 0.0304(5) Uani 1 1 d .
C3 C 0.18583(9) 0.47888(14) 0.40934(10) 0.0325(5) Uani 1 1 d .
C4 C 0.18257(9) 0.40848(15) 0.45096(10) 0.0313(5) Uani 1 1 d .
C5 C 0.14173(9) 0.33605(14) 0.44230(9) 0.0261(4) Uani 1 1 d .
C6 C 0.10273(9) 0.32809(13) 0.39366(8) 0.0218(4) Uani 1 1 d .
C7 C -0.06443(9) 0.21104(13) 0.39686(8) 0.0230(4) Uani 1 1 d .
C8 C -0.12284(9) 0.22198(14) 0.41949(9) 0.0256(4) Uani 1 1 d .
C9 C -0.13411(9) 0.29197(15) 0.46022(9) 0.0272(4) Uani 1 1 d .
C10 C -0.08676(9) 0.34874(13) 0.47744(9) 0.0258(4) Uani 1 1 d .
C11 C -0.02870(9) 0.33505(13) 0.45419(8) 0.0231(4) Uani 1 1 d .
C12 C -0.01456(9) 0.26618(12) 0.41276(8) 0.0209(4) Uani 1 1 d .
C13 C 0.06708(8) 0.10267(13) 0.46263(8) 0.0215(4) Uani 1 1 d .
C14 C 0.08915(9) 0.01678(13) 0.48080(8) 0.0238(4) Uani 1 1 d .
C15 C 0.12630(9) -0.03356(13) 0.44298(9) 0.0247(4) Uani 1 1 d .
C16 C 0.14015(9) 0.00294(13) 0.38772(9) 0.0238(4) Uani 1 1 d .
C17 C 0.11632(8) 0.08822(13) 0.37168(8) 0.0216(4) Uani 1 1 d .
C18 C 0.07915(8) 0.14271(12) 0.40733(8) 0.0198(4) Uani 1 1 d .
C19 C 0.25507(10) 0.25609(15) 0.32425(9) 0.0305(4) Uani 1 1 d .
H19A H 0.2997 0.2596 0.3290 0.046 Uiso 1 1 calc R
H19B H 0.2400 0.1980 0.3422 0.046 Uiso 1 1 calc R
H19C H 0.2359 0.3096 0.3443 0.046 Uiso 1 1 calc R
C20 C 0.25956(10) 0.17037(16) 0.23277(10) 0.0344(5) Uani 1 1 d .
H20A H 0.3038 0.1624 0.2390 0.052 Uiso 1 1 calc R
H20B H 0.2508 0.1724 0.1897 0.052 Uiso 1 1 calc R
H20C H 0.2375 0.1178 0.2510 0.052 Uiso 1 1 calc R
C21 C 0.26872(10) 0.33948(16) 0.23280(10) 0.0370(5) Uani 1 1 d .
H21A H 0.3138 0.3331 0.2366 0.044 Uiso 1 1 calc R
H21B H 0.2563 0.3961 0.2553 0.044 Uiso 1 1 calc R
C22 C 0.25298(10) 0.35315(17) 0.16784(10) 0.0367(5) Uani 1 1 d .
H22A H 0.2748 0.4093 0.1530 0.044 Uiso 1 1 calc R
H22B H 0.2684 0.2988 0.1449 0.044 Uiso 1 1 calc R
C23 C 0.16444(14) 0.45433(17) 0.17536(11) 0.0519(7) Uani 1 1 d .
H23A H 0.1858 0.5041 0.1536 0.078 Uiso 1 1 calc R
H23B H 0.1719 0.4614 0.2184 0.078 Uiso 1 1 calc R
H23C H 0.1203 0.4584 0.1674 0.078 Uiso 1 1 calc R
C24 C 0.17703(11) 0.35526(18) 0.09150(10) 0.0405(5) Uani 1 1 d .
H24A H 0.2048 0.3975 0.0701 0.061 Uiso 1 1 calc R
H24B H 0.1344 0.3716 0.0821 0.061 Uiso 1 1 calc R
H24C H 0.1850 0.2907 0.0791 0.061 Uiso 1 1 calc R
C25 C -0.01494(16) 0.3531(2) 0.14995(13) 0.0685(9) Uani 1 1 d .
H25A H -0.0554 0.3538 0.1308 0.103 Uiso 1 1 calc R
H25B H 0.0166 0.3687 0.1203 0.103 Uiso 1 1 calc R
H25C H -0.0141 0.3991 0.1824 0.103 Uiso 1 1 calc R
C26 C -0.04512(12) 0.2432(2) 0.22344(11) 0.0555(7) Uani 1 1 d .
H26A H -0.0874 0.2459 0.2086 0.083 Uiso 1 1 calc R
H26B H -0.0393 0.2910 0.2544 0.083 Uiso 1 1 calc R
H26C H -0.0371 0.1813 0.2405 0.083 Uiso 1 1 calc R
C27 C -0.00901(12) 0.19165(19) 0.12638(11) 0.0467(6) Uani 1 1 d .
H27A H 0.0158 0.2125 0.0917 0.056 Uiso 1 1 calc R
H27B H -0.0525 0.1896 0.1135 0.056 Uiso 1 1 calc R
C28 C 0.01080(11) 0.09434(17) 0.14343(11) 0.0434(6) Uani 1 1 d .
H28A H -0.0155 0.0721 0.1767 0.052 Uiso 1 1 calc R
H28B H 0.0040 0.0523 0.1089 0.052 Uiso 1 1 calc R
C29 C 0.11602(12) 0.09308(19) 0.11054(11) 0.0472(6) Uani 1 1 d .
H29A H 0.1076 0.0408 0.0834 0.071 Uiso 1 1 calc R
H29B H 0.1588 0.0900 0.1240 0.071 Uiso 1 1 calc R
H29C H 0.1090 0.1522 0.0895 0.071 Uiso 1 1 calc R
C30 C 0.08528(14) -0.00116(16) 0.19295(12) 0.0496(6) Uani 1 1 d .
H30A H 0.0720 -0.0528 0.1672 0.074 Uiso 1 1 calc R
H30B H 0.0614 -0.0018 0.2301 0.074 Uiso 1 1 calc R
H30C H 0.1290 -0.0083 0.2024 0.074 Uiso 1 1 calc R
F1 F 0.07314(6) 0.40240(8) 0.30300(5) 0.0329(3) Uani 1 1 d .
F2 F 0.15004(7) 0.54475(8) 0.31951(6) 0.0463(4) Uani 1 1 d .
F3 F 0.22434(6) 0.55110(9) 0.41725(6) 0.0464(4) Uani 1 1 d .
F4 F 0.21800(6) 0.41202(10) 0.50016(6) 0.0457(3) Uani 1 1 d .
F5 F 0.13946(6) 0.27155(8) 0.48634(5) 0.0384(3) Uani 1 1 d .
F6 F -0.05637(5) 0.14008(8) 0.35755(5) 0.0294(3) Uani 1 1 d .
F7 F -0.16872(5) 0.16423(9) 0.40309(6) 0.0360(3) Uani 1 1 d .
F8 F -0.19058(5) 0.30341(9) 0.48316(6) 0.0394(3) Uani 1 1 d .
F9 F -0.09697(6) 0.41747(8) 0.51753(5) 0.0356(3) Uani 1 1 d .
F10 F 0.01533(5) 0.39300(8) 0.47520(5) 0.0325(3) Uani 1 1 d .
F11 F 0.03244(5) 0.14866(8) 0.50337(5) 0.0297(3) Uani 1 1 d .
F12 F 0.07482(6) -0.01755(8) 0.53507(5) 0.0331(3) Uani 1 1 d .
F13 F 0.14829(6) -0.11740(8) 0.45919(6) 0.0368(3) Uani 1 1 d .
F14 F 0.17598(5) -0.04565(8) 0.34971(5) 0.0349(3) Uani 1 1 d .
F15 F 0.13194(5) 0.11836(8) 0.31578(5) 0.0283(3) Uani 1 1 d .
N1 N 0.23953(7) 0.25765(11) 0.26056(7) 0.0270(4) Uani 1 1 d .
N2 N 0.18717(8) 0.36414(12) 0.15566(7) 0.0293(4) Uani 1 1 d .
N3 N -0.00291(8) 0.26034(13) 0.17425(8) 0.0346(4) Uani 1 1 d .
N4 N 0.07556(8) 0.08748(12) 0.16190(8) 0.0313(4) Uani 1 1 d .

loop_
_atom_site_aniso_label
_atom_site_aniso_U_11
_atom_site_aniso_U_22
_atom_site_aniso_U_33
_atom_site_aniso_U_23
_atom_site_aniso_U_13
_atom_site_aniso_U_12
K1 0.0222(2) 0.0250(2) 0.0206(2) 0.00040(16) -0.00039(16) 0.00012(17)
B1 0.0260(11) 0.0208(10) 0.0160(10) -0.0002(8) 0.0020(8) -0.0003(9)
C1 0.0292(10) 0.0241(10) 0.0224(10) -0.0026(8) 0.0068(8) 0.0034(8)
C2 0.0380(12) 0.0199(10) 0.0332(11) -0.0009(9) 0.0162(9) -0.0013(9)
C3 0.0282(11) 0.0246(10) 0.0446(13) -0.0130(9) 0.0151(10) -0.0055(9)
C4 0.0246(10) 0.0353(12) 0.0340(12) -0.0124(9) 0.0011(9) 0.0009(9)
C5 0.0273(10) 0.0246(10) 0.0265(10) -0.0006(8) 0.0031(8) 0.0005(8)
C6 0.0235(9) 0.0207(9) 0.0214(9) -0.0026(7) 0.0050(8) 0.0034(7)
C7 0.0291(10) 0.0217(9) 0.0183(9) 0.0013(8) -0.0020(8) 0.0023(8)
C8 0.0227(10) 0.0283(10) 0.0257(10) 0.0043(8) -0.0050(8) -0.0012(8)
C9 0.0213(10) 0.0333(11) 0.0269(10) 0.0049(9) 0.0011(8) 0.0080(8)
C10 0.0300(11) 0.0233(10) 0.0242(10) -0.0016(8) 0.0019(8) 0.0075(8)
C11 0.0247(10) 0.0215(10) 0.0231(10) 0.0011(8) -0.0019(8) 0.0000(8)
C12 0.0251(9) 0.0205(9) 0.0169(9) 0.0046(7) -0.0012(7) 0.0033(8)
C13 0.0225(9) 0.0225(9) 0.0194(9) -0.0020(7) 0.0007(7) 0.0013(7)
C14 0.0267(10) 0.0258(10) 0.0189(9) 0.0037(8) -0.0032(8) -0.0041(8)
C15 0.0265(10) 0.0181(9) 0.0295(11) 0.0013(8) -0.0065(8) 0.0014(8)
C16 0.0216(9) 0.0228(10) 0.0270(10) -0.0052(8) 0.0004(8) 0.0021(8)
C17 0.0237(10) 0.0228(10) 0.0183(9) 0.0007(7) 0.0011(7) -0.0044(8)
C18 0.0195(9) 0.0203(9) 0.0197(9) -0.0018(7) -0.0011(7) -0.0018(7)
C19 0.0287(10) 0.0330(11) 0.0297(11) -0.0023(9) -0.0021(9) -0.0002(9)
C20 0.0316(12) 0.0408(13) 0.0309(12) -0.0022(10) -0.0014(9) 0.0024(10)
C21 0.0314(12) 0.0405(13) 0.0392(13) 0.0097(10) -0.0076(10) -0.0086(10)
C22 0.0321(11) 0.0425(13) 0.0356(12) 0.0086(10) -0.0017(10) -0.0091(10)
C23 0.0790(19) 0.0371(14) 0.0396(14) 0.0008(11) 0.0056(13) 0.0082(13)
C24 0.0421(13) 0.0503(14) 0.0292(12) 0.0001(10) -0.0065(10) 0.0013(11)
C25 0.094(2) 0.069(2) 0.0426(16) 0.0102(14) 0.0023(15) 0.0427(18)
C26 0.0366(14) 0.096(2) 0.0343(13) -0.0016(14) 0.0049(11) -0.0040(14)
C27 0.0400(14) 0.0660(17) 0.0339(13) -0.0045(12) -0.0116(11) 0.0093(12)
C28 0.0404(13) 0.0468(14) 0.0430(14) -0.0031(11) -0.0079(11) -0.0101(11)
C29 0.0490(15) 0.0493(15) 0.0432(14) -0.0066(12) 0.0065(12) -0.0055(12)
C30 0.0689(18) 0.0323(13) 0.0478(15) 0.0031(11) -0.0074(13) 0.0021(12)
F1 0.0489(7) 0.0248(6) 0.0249(6) 0.0041(5) 0.0003(5) 0.0017(5)
F2 0.0715(10) 0.0250(7) 0.0425(8) 0.0043(6) 0.0175(7) -0.0110(6)
F3 0.0399(7) 0.0371(7) 0.0622(9) -0.0183(7) 0.0188(7) -0.0177(6)
F4 0.0390(8) 0.0490(8) 0.0491(8) -0.0130(7) -0.0116(6) -0.0074(6)
F5 0.0509(8) 0.0339(7) 0.0303(7) 0.0055(5) -0.0136(6) -0.0068(6)
F6 0.0342(6) 0.0280(6) 0.0262(6) -0.0071(5) 0.0010(5) -0.0034(5)
F7 0.0258(6) 0.0423(7) 0.0400(7) -0.0037(6) -0.0049(5) -0.0067(5)
F8 0.0232(6) 0.0520(8) 0.0430(7) -0.0026(6) 0.0050(5) 0.0079(6)
F9 0.0350(7) 0.0350(7) 0.0367(7) -0.0118(6) 0.0062(5) 0.0097(5)
F10 0.0294(6) 0.0308(6) 0.0372(7) -0.0138(5) 0.0030(5) -0.0033(5)
F11 0.0372(7) 0.0332(6) 0.0187(6) 0.0008(5) 0.0072(5) 0.0083(5)
F12 0.0424(7) 0.0325(6) 0.0243(6) 0.0106(5) 0.0009(5) 0.0005(5)
F13 0.0458(7) 0.0236(6) 0.0411(7) 0.0065(5) -0.0050(6) 0.0098(5)
F14 0.0382(7) 0.0315(6) 0.0349(7) -0.0057(5) 0.0060(5) 0.0121(5)
F15 0.0346(6) 0.0299(6) 0.0204(6) 0.0016(5) 0.0090(5) 0.0036(5)
N1 0.0241(8) 0.0269(9) 0.0299(9) 0.0046(7) -0.0027(7) -0.0020(7)
N2 0.0343(10) 0.0283(9) 0.0253(9) 0.0035(7) -0.0051(7) -0.0019(7)
N3 0.0299(9) 0.0495(11) 0.0244(9) 0.0021(8) -0.0024(7) 0.0131(8)
N4 0.0362(10) 0.0270(9) 0.0306(9) -0.0012(7) -0.0040(8) 0.0001(8)

loop_
_atom_type_symbol
_atom_type_description
_atom_type_scat_dispersion_real
_atom_type_scat_dispersion_imag
_atom_type_scat_source
C C 0.0033 0.0016 'International Tables Vol C Tables 4.2.6.8 and 6.1.1.4'
H H 0.0000 0.0000 'International Tables Vol C Tables 4.2.6.8 and 6.1.1.4'
B B 0.0013 0.0007 'International Tables Vol C Tables 4.2.6.8 and 6.1.1.4'
N N 0.0061 0.0033 'International Tables Vol C Tables 4.2.6.8 and 6.1.1.4'
F F 0.0171 0.0103 'International Tables Vol C Tables 4.2.6.8 and 6.1.1.4'
K K 0.2009 0.2494 'International Tables Vol C Tables 4.2.6.8 and 6.1.1.4'

loop_
_geom_angle_atom_site_label_1
_geom_angle_atom_site_label_2
_geom_angle_atom_site_label_3
_geom_angle
N3 K1 N1 165.28(5)
N3 K1 N2 102.08(5)
N1 K1 N2 63.56(5)
N3 K1 N4 64.11(5)
N1 K1 N4 115.46(5)
N2 K1 N4 107.84(5)
N3 K1 H1B 84.6(4)
N1 K1 H1B 109.1(4)
N2 K1 H1B 146.3(4)
N4 K1 H1B 104.8(4)
C6 B1 C12 113.42(15)
C6 B1 C18 112.17(15)
C12 B1 C18 111.05(15)
C6 B1 H1B 107.2(10)
C12 B1 H1B 105.6(10)
C18 B1 H1B 106.9(10)
F1 C1 C2 115.56(17)
F1 C1 C6 119.77(17)
C2 C1 C6 124.67(19)
F2 C2 C3 119.66(18)
F2 C2 C1 120.9(2)
C3 C2 C1 119.40(19)
F3 C3 C2 120.5(2)
F3 C3 C4 120.5(2)
C2 C3 C4 118.94(18)
F4 C4 C3 119.77(19)
F4 C4 C5 120.9(2)
C3 C4 C5 119.3(2)
F5 C5 C4 115.80(18)
F5 C5 C6 119.56(17)
C4 C5 C6 124.60(19)
C1 C6 C5 113.06(18)
C1 C6 B1 122.03(17)
C5 C6 B1 124.89(17)
F6 C7 C8 116.28(17)
F6 C7 C12 119.39(17)
C8 C7 C12 124.31(18)
F7 C8 C9 119.62(18)
F7 C8 C7 121.01(18)
C9 C8 C7 119.36(18)
F8 C9 C10 120.73(18)
F8 C9 C8 120.32(18)
C10 C9 C8 118.94(18)
F9 C10 C9 119.70(17)
F9 C10 C11 120.28(18)
C9 C10 C11 120.02(18)
F10 C11 C10 115.59(16)
F10 C11 C12 120.67(17)
C10 C11 C12 123.73(18)
C11 C12 C7 113.64(17)
C11 C12 B1 126.99(17)
C7 C12 B1 119.35(16)
F11 C13 C14 115.43(16)
F11 C13 C18 120.24(16)
C14 C13 C18 124.32(17)
F12 C14 C15 119.96(17)
F12 C14 C13 120.63(17)
C15 C14 C13 119.41(17)
F13 C15 C16 120.27(18)
F13 C15 C14 120.89(18)
C16 C15 C14 118.84(17)
F14 C16 C17 120.88(17)
F14 C16 C15 119.82(17)
C17 C16 C15 119.28(17)
F15 C17 C16 115.18(16)
F15 C17 C18 119.78(16)
C16 C17 C18 125.04(17)
C17 C18 C13 113.10(17)
C17 C18 B1 121.24(16)
C13 C18 B1 125.66(16)
N1 C19 H19A 109.5
N1 C19 H19B 109.5
H19A C19 H19B 109.5
N1 C19 H19C 109.5
H19A C19 H19C 109.5
H19B C19 H19C 109.5
N1 C20 H20A 109.5
N1 C20 H20B 109.5
H20A C20 H20B 109.5
N1 C20 H20C 109.5
H20A C20 H20C 109.5
H20B C20 H20C 109.5
N1 C21 C22 114.34(18)
N1 C21 H21A 108.7
C22 C21 H21A 108.7
N1 C21 H21B 108.7
C22 C21 H21B 108.7
H21A C21 H21B 107.6
N2 C22 C21 114.54(18)
N2 C22 H22A 108.6
C21 C22 H22A 108.6
N2 C22 H22B 108.6
C21 C22 H22B 108.6
H22A C22 H22B 107.6
N2 C23 H23A 109.5
N2 C23 H23B 109.5
H23A C23 H23B 109.5
N2 C23 H23C 109.5
H23A C23 H23C 109.5
H23B C23 H23C 109.5
N2 C24 H24A 109.5
N2 C24 H24B 109.5
H24A C24 H24B 109.5
N2 C24 H24C 109.5
H24A C24 H24C 109.5
H24B C24 H24C 109.5
N3 C25 H25A 109.5
N3 C25 H25B 109.5
H25A C25 H25B 109.5
N3 C25 H25C 109.5
H25A C25 H25C 109.5
H25B C25 H25C 109.5
N3 C26 H26A 109.5
N3 C26 H26B 109.5
H26A C26 H26B 109.5
N3 C26 H26C 109.5
H26A C26 H26C 109.5
H26B C26 H26C 109.5
N3 C27 C28 114.30(19)
N3 C27 H27A 108.7
C28 C27 H27A 108.7
N3 C27 H27B 108.7
C28 C27 H27B 108.7
H27A C27 H27B 107.6
N4 C28 C27 114.00(19)
N4 C28 H28A 108.8
C27 C28 H28A 108.8
N4 C28 H28B 108.8
C27 C28 H28B 108.8
H28A C28 H28B 107.6
N4 C29 H29A 109.5
N4 C29 H29B 109.5
H29A C29 H29B 109.5
N4 C29 H29C 109.5
H29A C29 H29C 109.5
H29B C29 H29C 109.5
N4 C30 H30A 109.5
N4 C30 H30B 109.5
H30A C30 H30B 109.5
N4 C30 H30C 109.5
H30A C30 H30C 109.5
H30B C30 H30C 109.5
C20 N1 C19 109.33(16)
C20 N1 C21 111.89(17)
C19 N1 C21 108.80(16)
C20 N1 K1 98.67(11)
C19 N1 K1 116.76(12)
C21 N1 K1 111.10(12)
C23 N2 C24 108.94(18)
C23 N2 C22 111.87(19)
C24 N2 C22 108.74(17)
C23 N2 K1 98.18(14)
C24 N2 K1 116.00(13)
C22 N2 K1 112.74(12)
C26 N3 C25 108.7(2)
C26 N3 C27 112.5(2)
C25 N3 C27 108.93(19)
C26 N3 K1 102.31(13)
C25 N3 K1 112.57(17)
C27 N3 K1 111.66(13)
C29 N4 C30 109.62(19)
C29 N4 C28 110.92(18)
C30 N4 C28 109.24(19)
C29 N4 K1 102.20(13)
C30 N4 K1 113.57(13)
C28 N4 K1 111.13(13)

loop_
_geom_bond_atom_site_label_1
_geom_bond_atom_site_label_2
_geom_bond_distance
K1 N3 2.8086(17)
K1 N1 2.8585(17)
K1 N2 2.8720(17)
K1 N4 2.8785(17)
K1 H1B 2.72(2)
B1 C6 1.637(3)
B1 C12 1.638(3)
B1 C18 1.640(3)
B1 H1B 1.14(2)
C1 F1 1.366(2)
C1 C2 1.379(3)
C1 C6 1.381(3)
C2 F2 1.348(2)
C2 C3 1.370(3)
C3 F3 1.342(2)
C3 C4 1.372(3)
C4 F4 1.343(2)
C4 C5 1.379(3)
C5 F5 1.350(2)
C5 C6 1.383(3)
C7 F6 1.354(2)
C7 C8 1.378(3)
C7 C12 1.388(3)
C8 F7 1.347(2)
C8 C9 1.375(3)
C9 F8 1.342(2)
C9 C10 1.368(3)
C10 F9 1.348(2)
C10 C11 1.381(3)
C11 F10 1.352(2)
C11 C12 1.386(3)
C13 F11 1.353(2)
C13 C14 1.381(3)
C13 C18 1.386(3)
C14 F12 1.344(2)
C14 C15 1.373(3)
C15 F13 1.341(2)
C15 C16 1.373(3)
C16 F14 1.346(2)
C16 C17 1.374(3)
C17 F15 1.364(2)
C17 C18 1.377(3)
C19 N1 1.462(2)
C19 H19A 0.9800
C19 H19B 0.9800
C19 H19C 0.9800
C20 N1 1.461(3)
C20 H20A 0.9800
C20 H20B 0.9800
C20 H20C 0.9800
C21 N1 1.469(3)
C21 C22 1.503(3)
C21 H21A 0.9900
C21 H21B 0.9900
C22 N2 1.467(3)
C22 H22A 0.9900
C22 H22B 0.9900
C23 N2 1.450(3)
C23 H23A 0.9800
C23 H23B 0.9800
C23 H23C 0.9800
C24 N2 1.455(3)
C24 H24A 0.9800
C24 H24B 0.9800
C24 H24C 0.9800
C25 N3 1.458(3)
C25 H25A 0.9800
C25 H25B 0.9800
C25 H25C 0.9800
C26 N3 1.453(3)
C26 H26A 0.9800
C26 H26B 0.9800
C26 H26C 0.9800
C27 N3 1.458(3)
C27 C28 1.507(4)
C27 H27A 0.9900
C27 H27B 0.9900
C28 N4 1.473(3)
C28 H28A 0.9900
C28 H28B 0.9900
C29 N4 1.448(3)
C29 H29A 0.9800
C29 H29B 0.9800
C29 H29C 0.9800
C30 N4 1.461(3)
C30 H30A 0.9800
C30 H30B 0.9800
C30 H30C 0.9800
